data_2105510
loop_
_publ_author_name
'Ferguson, G.'
'Glidewell, C.'
'Gregson, R. M.'
'Meehan, P. R.'

_publ_section_title
;
 Chain, Sheet and Framework Structures in the Adducts of Phenylphosphonic
 Acid with 4,4'-Bipyridyl (1/1), Piperazine (2/1) and
 1,4-Diazabicyclo[2.2.2]octane (2/1)
;
_journal_issue 2
_journal_name_full 'Acta Crystallographica Section B'
_journal_page_first 129
_journal_page_last 138
_journal_paper_doi 10.1107/S0108768197010124
_journal_volume 54
_journal_year 1998
_chemical_formula_moiety 'C18 H26 N2 O6 P2 '
_chemical_formula_sum 'C18 H26 N2 O6 P2'
_chemical_formula_weight 428.35
_chemical_name_systematic
;
Phenylphosphonic acid--1,4-diazabicyclo[2.2.2]octane (2/1)
;
_space_group_IT_number 14
_symmetry_cell_setting monoclinic
_symmetry_space_group_name_Hall '-P 2yn'
_symmetry_space_group_name_H-M 'P 1 21/n 1'
_cell_angle_alpha 90.00
_cell_angle_beta 92.558(6)
_cell_angle_gamma 90.00
_cell_formula_units_Z 4
_cell_length_a 6.3607(3)
_cell_length_b 21.8300(11)
_cell_length_c 14.5965(9)
_cell_measurement_reflns_used 25
_cell_measurement_temperature 294.0(10)
_cell_measurement_theta_max 20.58
_cell_measurement_theta_min 10.02
_cell_volume 2024.76(19)
_computing_cell_refinement 'SET4 and CELDIM (Enraf-Nonius, 1992)'
_computing_data_collection 'CAD4 (Enraf-Nonius, 1989)'
_computing_data_reduction 'DATRD2 in NRCVAX96 (Gabe et al., 1989)'
_computing_molecular_graphics 'NRCVAX96, ORTEP (Johnson, 1976), PLATON (Spek, 1996a), PLUTON (Spek 1996b)'
_computing_publication_material 'NRCVAX96, SHELXL93  and WordPerfect macro PRPCIF97 (Ferguson, 1997)'
_computing_structure_refinement 'NRCVAX96 and SHELXL93 (Sheldrick, 1993)'
_computing_structure_solution 'SOLVER in NRCVAX96'
_diffrn_ambient_temperature 294.0(10)
_diffrn_measurement_device 'Enraf-Nonius CAD-4'
_diffrn_measurement_method \q/2\q
_diffrn_radiation_monochromator graphite
_diffrn_radiation_source 'X-ray tube'
_diffrn_radiation_type MoK\a
_diffrn_radiation_wavelength 0.7107
_diffrn_reflns_av_R_equivalents 0.008
_diffrn_reflns_av_sigmaI/netI 0.0275
_diffrn_reflns_limit_h_max 6
_diffrn_reflns_limit_h_min -6
_diffrn_reflns_limit_k_max 25
_diffrn_reflns_limit_k_min 0
_diffrn_reflns_limit_l_max 17
_diffrn_reflns_limit_l_min 0
_diffrn_reflns_number 3629
_diffrn_reflns_theta_full 25.00
_diffrn_reflns_theta_max 25.00
_diffrn_reflns_theta_min 2.33
_diffrn_standards_decay_% 'No decay, variation 0.4'
_diffrn_standards_interval_time 120
_diffrn_standards_number 3
_exptl_absorpt_coefficient_mu 0.252
_exptl_absorpt_correction_T_max 0.9610
_exptl_absorpt_correction_T_min 0.9285
_exptl_absorpt_correction_type gaussian
_exptl_absorpt_process_details '(North et al., 1968)'
_exptl_crystal_colour colourless
_exptl_crystal_density_diffrn 1.405
_exptl_crystal_density_meas ?
_exptl_crystal_description plate
_exptl_crystal_F_000 904
_exptl_crystal_size_max 0.42
_exptl_crystal_size_mid 0.31
_exptl_crystal_size_min 0.02
_refine_diff_density_max 0.346
_refine_diff_density_min -0.223
_refine_ls_extinction_coef 0.0025(8)
_refine_ls_extinction_method 'SHELXL93 (Sheldrick, 1993)'
_refine_ls_goodness_of_fit_all 1.036
_refine_ls_goodness_of_fit_ref 1.122
_refine_ls_hydrogen_treatment constr
_refine_ls_matrix_type full
_refine_ls_number_parameters 258
_refine_ls_number_reflns 3198
_refine_ls_number_restraints 0
_refine_ls_restrained_S_all 1.036
_refine_ls_restrained_S_obs 1.122
_refine_ls_R_factor_all 0.0563
_refine_ls_R_factor_gt 0.0377
_refine_ls_shift/su_max 0.001
_refine_ls_shift/su_mean 0.000
_refine_ls_structure_factor_coef Fsqd
_refine_ls_weighting_scheme
;calc w = 1/[\s^2^(Fo^2^) + (0.0511P)^2^ + 0.9750P],
where P = (Fo^2^ + 2Fc^2^)/3
;
_refine_ls_wR_factor_all 0.1006
_refine_ls_wR_factor_ref 0.0939
_reflns_number_gt 2438
_reflns_number_total 3198
_reflns_threshold_expression I>2\s(I)
_cod_data_source_file ab0379.cif
_cod_data_source_block 3
_cod_depositor_comments
;
The following automatic conversions were performed:

'_exptl_absorpt_correction_type' value 'Gaussian' changed to
'gaussian' according to
/home/saulius/struct/CIF-dictionaries/cif_core.dic dictionary named
'cif_core.dic' version 2.4.2 from 2011-04-26.

Automatic conversion script
Id: cif_fix_values 1891 2012-01-12 08:04:46Z andrius 

The following automatic conversions were performed:

'_exptl_crystal_density_meas' value 'not measured' was changed to '?'
- the value is perceived as not measured.

Automatic conversion script
Id: cif_fix_values 3008 2015-01-20 13:52:24Z robertas 
;
_cod_original_cell_volume 2024.8(2)
_cod_original_sg_symbol_H-M 'P 21/n'
_cod_database_code 2105510

loop_
_symmetry_equiv_pos_as_xyz
'x, y, z'
'-x+1/2, y+1/2, -z+1/2'
'-x, -y, -z'
'x-1/2, -y-1/2, z-1/2'

loop_
_atom_site_label
_atom_site_fract_x
_atom_site_fract_y
_atom_site_fract_z
_atom_site_U_iso_or_equiv
_atom_site_adp_type
_atom_site_calc_flag
_atom_site_refinement_flags
_atom_site_occupancy
_atom_site_type_symbol
P1 0.81425(11) 0.27359(3) 0.27773(4) 0.0323(2) Uani d . 1 P
O11 0.6137(3) 0.24057(9) 0.29613(15) 0.0544(6) Uani d . 1 O
O12 0.9844(3) 0.23251(9) 0.23688(12) 0.0473(5) Uani d . 1 O
O13 0.7797(3) 0.32715(8) 0.21324(12) 0.0456(5) Uani d . 1 O
C11 0.9219(4) 0.30318(10) 0.3853(2) 0.0322(6) Uani d . 1 C
C12 0.7892(5) 0.33607(13) 0.4407(2) 0.0473(7) Uani d . 1 C
C13 0.8595(6) 0.35916(15) 0.5243(2) 0.0590(9) Uani d . 1 C
C14 1.0644(6) 0.34954(13) 0.5548(2) 0.0555(9) Uani d . 1 C
C15 1.1983(5) 0.31750(13) 0.5014(2) 0.0499(8) Uani d . 1 C
C16 1.1292(4) 0.29454(11) 0.4166(2) 0.0379(6) Uani d . 1 C
P2 -0.18958(10) 0.39647(3) -0.17262(4) 0.0294(2) Uani d . 1 P
O21 -0.3595(3) 0.35015(8) -0.16294(12) 0.0427(5) Uani d . 1 O
O22 0.0223(3) 0.36971(9) -0.20195(15) 0.0505(5) Uani d . 1 O
O23 -0.1490(3) 0.43407(7) -0.08613(11) 0.0360(4) Uani d . 1 O
C21 -0.2651(4) 0.44961(10) -0.26298(15) 0.0285(6) Uani d . 1 C
C22 -0.4735(4) 0.45525(13) -0.2939(2) 0.0414(7) Uani d . 1 C
C23 -0.5273(5) 0.49692(15) -0.3632(2) 0.0524(8) Uani d . 1 C
C24 -0.3770(5) 0.53266(13) -0.4005(2) 0.0493(8) Uani d . 1 C
C25 -0.1707(5) 0.52739(13) -0.3709(2) 0.0463(7) Uani d . 1 C
C26 -0.1146(4) 0.48594(11) -0.3022(2) 0.0374(6) Uani d . 1 C
N1 0.4392(3) 0.35297(10) 0.12537(13) 0.0358(5) Uani d . 1 N
N2 0.1390(3) 0.39063(9) 0.02566(13) 0.0326(5) Uani d . 1 N
C1 0.3209(5) 0.29945(13) 0.0870(2) 0.0558(8) Uani d . 1 C
C2 0.1317(5) 0.32246(12) 0.0291(2) 0.0498(8) Uani d . 1 C
C3 0.5194(5) 0.3905(2) 0.0513(2) 0.0736(12) Uani d . 1 C
C4 0.3358(4) 0.4124(2) -0.0110(2) 0.0593(9) Uani d . 1 C
C5 0.2979(5) 0.38832(14) 0.1815(2) 0.0469(7) Uani d . 1 C
C6 0.1187(4) 0.41461(12) 0.1202(2) 0.0376(6) Uani d . 1 C
H12 1.0148 0.2047 0.2728 0.071 Uiso calc R 1 H
H12A 0.6501 0.34255 0.4207 0.057 Uiso calc R 1 H
H13A 0.7687 0.38121 0.5600 0.071 Uiso calc R 1 H
H14 1.1121 0.36470 0.6116 0.067 Uiso calc R 1 H
H15 1.3369 0.31109 0.5222 0.060 Uiso calc R 1 H
H16 1.2220 0.27333 0.3807 0.045 Uiso calc R 1 H
H22 0.0166 0.33219 -0.2011 0.076 Uiso calc R 1 H
H23 -0.0612 0.4167 -0.0525 0.054 Uiso calc PR 0.32(4) H
H22A -0.5768 0.43130 -0.2685 0.050 Uiso calc R 1 H
H23A -0.6669 0.50047 -0.3843 0.063 Uiso calc R 1 H
H24 -0.4151 0.56070 -0.4462 0.059 Uiso calc R 1 H
H25 -0.0685 0.55152 -0.3968 0.056 Uiso calc R 1 H
H26 0.0257 0.48247 -0.2821 0.045 Uiso calc R 1 H
H1 0.5497 0.33930 0.16151 0.043 Uiso calc R 1 H
H2 0.0291 0.40447 -0.01064 0.039 Uiso calc PR 0.68(4) H
H1A 0.2740 0.27382 0.1364 0.067 Uiso calc R 1 H
H1B 0.4112 0.27513 0.0494 0.067 Uiso calc R 1 H
H2A 0.1349 0.30582 -0.0324 0.060 Uiso calc R 1 H
H2B 0.0025 0.30918 0.0559 0.060 Uiso calc R 1 H
H3A 0.6157 0.3665 0.0161 0.088 Uiso calc R 1 H
H3B 0.5954 0.4254 0.0770 0.088 Uiso calc R 1 H
H4A 0.3355 0.4568 -0.0138 0.071 Uiso calc R 1 H
H4B 0.3501 0.3967 -0.0725 0.071 Uiso calc R 1 H
H5A 0.3751 0.42136 0.2121 0.056 Uiso calc R 1 H
H5B 0.2410 0.36212 0.2280 0.056 Uiso calc R 1 H
H6A -0.0159 0.40260 0.1433 0.045 Uiso calc R 1 H
H6B 0.1261 0.45899 0.1200 0.045 Uiso calc R 1 H

loop_
_atom_site_aniso_label
_atom_site_aniso_U_11
_atom_site_aniso_U_22
_atom_site_aniso_U_33
_atom_site_aniso_U_12
_atom_site_aniso_U_13
_atom_site_aniso_U_23
P1 0.0292(4) 0.0303(3) 0.0371(3) 0.0003(3) -0.0006(3) 0.0082(3)
O11 0.0460(13) 0.0435(11) 0.0748(14) -0.0165(9) 0.0139(11) -0.0051(10)
O12 0.0520(13) 0.0584(12) 0.0318(9) 0.0195(10) 0.0039(9) 0.0053(9)
O13 0.0374(12) 0.0441(11) 0.0541(11) -0.0010(9) -0.0120(9) 0.0208(9)
C11 0.034(2) 0.0270(12) 0.0364(13) 0.0016(11) 0.0045(11) 0.0064(10)
C12 0.042(2) 0.050(2) 0.051(2) 0.0089(14) 0.0079(13) 0.0022(13)
C13 0.074(3) 0.054(2) 0.050(2) 0.006(2) 0.017(2) -0.0089(15)
C14 0.081(3) 0.046(2) 0.040(2) -0.014(2) 0.001(2) -0.0048(13)
C15 0.047(2) 0.050(2) 0.052(2) -0.0122(15) -0.0082(14) 0.0054(14)
C16 0.034(2) 0.0361(14) 0.0432(14) 0.0000(12) 0.0007(12) 0.0021(11)
P2 0.0300(4) 0.0261(3) 0.0318(3) 0.0005(3) -0.0016(3) 0.0010(3)
O21 0.0477(12) 0.0366(10) 0.0436(10) -0.0137(9) 0.0011(9) 0.0005(8)
O22 0.0434(13) 0.0399(10) 0.0689(13) 0.0113(9) 0.0102(10) 0.0056(10)
O23 0.0403(12) 0.0336(9) 0.0330(9) 0.0014(8) -0.0103(8) 0.0011(7)
C21 0.030(2) 0.0296(12) 0.0257(11) 0.0024(10) 0.0003(10) -0.0037(9)
C22 0.032(2) 0.053(2) 0.0390(14) -0.0014(13) -0.0014(12) 0.0043(12)
C23 0.041(2) 0.073(2) 0.043(2) 0.010(2) -0.0075(13) 0.0084(15)
C24 0.064(2) 0.050(2) 0.0338(14) 0.013(2) -0.0024(14) 0.0106(12)
C25 0.053(2) 0.045(2) 0.0416(15) -0.0004(14) 0.0097(14) 0.0094(13)
C26 0.031(2) 0.0400(14) 0.0413(14) 0.0005(12) 0.0039(11) 0.0028(12)
N1 0.0316(14) 0.0466(12) 0.0288(10) 0.0070(10) -0.0043(9) 0.0076(9)
N2 0.0303(13) 0.0354(11) 0.0314(11) 0.0019(9) -0.0056(9) 0.0010(9)
C1 0.068(2) 0.041(2) 0.056(2) 0.015(2) -0.016(2) -0.0098(14)
C2 0.060(2) 0.0374(15) 0.050(2) 0.0077(14) -0.0159(14) -0.0107(13)
C3 0.036(2) 0.124(3) 0.060(2) -0.005(2) -0.002(2) 0.052(2)
C4 0.037(2) 0.095(2) 0.046(2) 0.000(2) 0.0002(13) 0.037(2)
C5 0.050(2) 0.054(2) 0.0352(14) 0.0139(15) -0.0092(12) -0.0082(12)
C6 0.036(2) 0.0371(14) 0.0389(14) 0.0043(12) -0.0021(12) -0.0041(11)

loop_
_atom_type_symbol
_atom_type_description
_atom_type_scat_dispersion_real
_atom_type_scat_dispersion_imag
_atom_type_scat_source
C C 0.0033 0.0016 'International Tables Vol C Tables 4.2.6.8 and 6.1.1.4'
H H 0.0000 0.0000 'International Tables Vol C Tables 4.2.6.8 and 6.1.1.4'
N N 0.0061 0.0033 'International Tables Vol C Tables 4.2.6.8 and 6.1.1.4'
O O 0.0106 0.0060 'International Tables Vol C Tables 4.2.6.8 and 6.1.1.4'
P P 0.1023 0.0942 'International Tables Vol C Tables 4.2.6.8 and 6.1.1.4'

loop_
_geom_angle_atom_site_label_1
_geom_angle_atom_site_label_2
_geom_angle_atom_site_label_3
_geom_angle
_geom_angle_publ_flag
O11 P1 O12 113.96(12) yes
O11 P1 O13 112.46(11) yes
O11 P1 C11 108.01(12) yes
O12 P1 O13 107.07(11) yes
O12 P1 C11 107.35(11) yes
O13 P1 C11 107.70(11) yes
P1 C11 C12 118.2(2) yes
P1 C11 C16 123.7(2) yes
C11 C12 C13 121.4(3) yes
C11 C16 C15 120.1(3) yes
C12 C13 C14 119.8(3) yes
C12 C11 C16 118.0(2) yes
C13 C14 C15 119.8(3) yes
C14 C15 C16 120.8(3) yes
O21 P2 O22 114.48(11) yes
O21 P2 O23 112.63(10) yes
O21 P2 C21 109.54(11) yes
O22 P2 O23 108.45(11) yes
O22 P2 C21 104.31(11) yes
C22 C21 C26 118.9(2) yes
O23 P2 C21 106.86(10) yes
P2 C21 C22 120.9(2) yes
P2 C21 C26 120.2(2) yes
C21 C22 C23 119.7(3) yes
C21 C26 C25 120.8(3) yes
C22 C23 C24 120.6(3) yes
C23 C24 C25 120.3(3) yes
C24 C25 C26 119.7(3) yes
C1 N1 C3 110.4(2) yes
C1 N1 C5 108.2(2) yes
C2 N2 C4 111.5(2) yes
C2 N2 C6 108.4(2) yes
C3 N1 C5 111.2(2) yes
C4 N2 C6 109.6(2) yes
N1 C1 C2 108.9(2) yes
N1 C3 C4 109.5(2) yes
N1 C5 C6 109.3(2) yes
N2 C2 C1 108.8(2) yes
N2 C4 C3 108.9(2) yes
N2 C6 C5 108.5(2) yes

loop_
_geom_bond_atom_site_label_1
_geom_bond_atom_site_label_2
_geom_bond_distance
_geom_bond_publ_flag
P1 O11 1.500(2) yes
P1 O12 1.546(2) yes
P1 O13 1.511(2) yes
P1 C11 1.804(3) yes
C11 C12 1.394(4) yes
C11 C16 1.389(4) yes
C12 C13 1.377(4) yes
C13 C14 1.374(5) yes
C14 C15 1.372(4) yes
C15 C16 1.388(4) yes
P2 O21 1.491(2) yes
P2 O23 1.518(2) yes
P2 C21 1.805(2) yes
P2 O22 1.547(2) yes
C21 C22 1.386(4) yes
C21 C26 1.386(3) yes
C22 C23 1.392(4) yes
C23 C24 1.366(4) yes
C24 C25 1.368(4) yes
C25 C26 1.386(4) yes
N1 C1 1.486(3) yes
N1 C3 1.466(3) yes
N1 C5 1.463(3) yes
N2 C2 1.490(3) yes
N2 C4 1.463(3) yes
N2 C6 1.487(3) yes
C1 C2 1.524(4) yes
C3 C4 1.524(4) yes
C5 C6 1.529(4) yes

loop_
_geom_torsion_atom_site_label_1
_geom_torsion_atom_site_label_2
_geom_torsion_atom_site_label_3
_geom_torsion_atom_site_label_4
_geom_torsion
_geom_torsion_publ_flag
O11 P1 C11 C12 -49.5(2) no
O11 P1 C11 C16 129.8(2) no
O12 P1 C11 C12 -172.8(2) no
O12 P1 C11 C16 6.5(2) no
O13 P1 C11 C12 72.2(2) no
O13 P1 C11 C16 -108.5(2) no
P1 C11 C12 C13 178.9(2) no
P1 C11 C16 C15 -178.3(2) no
C11 C12 C13 C14 -0.4(5) no
C12 C11 C16 C15 1.0(4) no
C12 C13 C14 C15 0.7(5) no
C13 C14 C15 C16 -0.1(4) no
C14 C15 C16 C11 -0.8(4) no
C16 C11 C12 C13 -0.4(4) no
O21 P2 C21 C22 18.3(2) no
O21 P2 C21 C26 -162.2(2) no
O22 P2 C21 C22 141.3(2) no
O22 P2 C21 C26 -39.2(2) no
O23 P2 C21 C22 -104.0(2) no
O23 P2 C21 C26 75.5(2) no
P2 C21 C22 C23 179.5(2) no
P2 C21 C26 C25 -179.3(2) no
C21 C22 C23 C24 -0.5(4) no
C22 C21 C26 C25 0.2(4) no
C22 C23 C24 C25 0.8(5) no
C23 C24 C25 C26 -0.6(4) no
C24 C25 C26 C21 0.1(4) no
C26 C21 C22 C23 0.0(4) no
N1 C1 C2 N2 3.9(3) no
C1 N1 C3 C4 59.0(4) no
C1 N1 C5 C6 -64.9(3) no
C3 N1 C1 C2 -62.2(3) no
C3 N1 C5 C6 56.5(3) no
C5 N1 C1 C2 59.6(3) no
C5 N1 C3 C4 -61.1(4) no
N1 C3 C4 N2 2.0(4) no
N1 C5 C6 N2 5.0(3) no
C2 N2 C4 C3 -60.8(3) no
C2 N2 C6 C5 58.4(3) no
C4 N2 C2 C1 57.3(3) no
C4 N2 C6 C5 -63.5(3) no
C6 N2 C2 C1 -63.5(3) no
C6 N2 C4 C3 59.2(3) no
